data_4513435
loop_
_publ_author_name
'Srivastava, Sumit'
'Aggarwal, Himanshu'
'Gupta, Rajeev'

_publ_section_title
;
 Three-Dimensional Heterometallic Coordination Networks: Syntheses,
 Crystal Structures, Topologies, and Heterogeneous Catalysis
;
_journal_issue 8
_journal_name_full 'Crystal Growth &amp; Design'
_journal_page_first 4110
_journal_paper_doi 10.1021/acs.cgd.5b00697
_journal_volume 15
_journal_year 2015
_chemical_formula_moiety '2(C39 H24 Co N6 O9 Zn), Na2 O13'
_chemical_formula_sum 'C78 H48 Co2 N12 Na2 O31 Zn2'
_chemical_formula_weight 1943.86
_chemical_name_systematic
; 
 ? 
;
_space_group_IT_number 15
_symmetry_cell_setting monoclinic
_symmetry_space_group_name_Hall '-C 2yc'
_symmetry_space_group_name_H-M 'C 1 2/c 1'
_atom_sites_solution_hydrogens geom
_atom_sites_solution_primary direct
_atom_sites_solution_secondary difmap
_audit_creation_method SHELXL-97
_cell_angle_alpha 90.00
_cell_angle_beta 94.431(5)
_cell_angle_gamma 90.00
_cell_formula_units_Z 4
_cell_length_a 17.317(5)
_cell_length_b 25.397(5)
_cell_length_c 21.540(5)
_cell_measurement_temperature 173(2)
_cell_volume 9445(4)
_computing_cell_refinement 'X-calibur s SAINT'
_computing_data_collection 'Xcalibur, Sapphire3'
_computing_data_reduction 'X-calibur s SAINT'
_computing_molecular_graphics 'Oxford SHELXTL'
_computing_publication_material 'Oxford SHELXTL'
_computing_structure_refinement 'SHELXL-97 (Sheldrick, 1997)'
_computing_structure_solution 'SHELXS-97 (Sheldrick, 1990)'
_diffrn_ambient_temperature 173(2)
_diffrn_measured_fraction_theta_full 0.997
_diffrn_measured_fraction_theta_max 0.997
_diffrn_measurement_device_type 'xcalibur sapphire3'
_diffrn_measurement_method '\f and \w scans'
_diffrn_radiation_monochromator graphite
_diffrn_radiation_source 'fine-focus sealed tube'
_diffrn_radiation_type MoK\a
_diffrn_radiation_wavelength 0.71073
_diffrn_reflns_av_R_equivalents 0.0362
_diffrn_reflns_av_sigmaI/netI 0.0267
_diffrn_reflns_limit_h_max 20
_diffrn_reflns_limit_h_min -20
_diffrn_reflns_limit_k_max 30
_diffrn_reflns_limit_k_min -30
_diffrn_reflns_limit_l_max 25
_diffrn_reflns_limit_l_min -25
_diffrn_reflns_number 40363
_diffrn_reflns_theta_full 25.00
_diffrn_reflns_theta_max 25.00
_diffrn_reflns_theta_min 2.87
_exptl_absorpt_coefficient_mu 0.938
_exptl_absorpt_correction_T_max 0.894
_exptl_absorpt_correction_T_min 0.817
_exptl_absorpt_correction_type multi-scan
_exptl_absorpt_process_details sadabs
_exptl_crystal_colour red
_exptl_crystal_density_diffrn 1.367
_exptl_crystal_density_method 'not measured'
_exptl_crystal_description block
_exptl_crystal_F_000 3936
_exptl_crystal_size_max 0.24
_exptl_crystal_size_mid 0.18
_exptl_crystal_size_min 0.12
_platon_squeeze_details
;
Attempts to refine peaks of residual electron density
as guest atoms were unsuccessful,
although the atoms of the water
molecule were observed but could not be modeled
satisfactorily during the structure
refinement. The data were corrected for disordered
electron density through use of the
SQUEEZE procedure implemented in Platon.A total solvent-accessible
void volume of 1826.0 A^3^ with a total electron count of 306
(about ca.thirty water molecules per formula) was found in the unit cell
;
_refine_diff_density_max 1.376
_refine_diff_density_min -0.939
_refine_diff_density_rms 0.112
_refine_ls_extinction_method none
_refine_ls_goodness_of_fit_ref 1.019
_refine_ls_hydrogen_treatment constr
_refine_ls_matrix_type full
_refine_ls_number_parameters 573
_refine_ls_number_reflns 8347
_refine_ls_number_restraints 43
_refine_ls_restrained_S_all 1.030
_refine_ls_R_factor_all 0.0890
_refine_ls_R_factor_gt 0.0797
_refine_ls_shift/su_max 0.000
_refine_ls_shift/su_mean 0.000
_refine_ls_structure_factor_coef Fsqd
_refine_ls_weighting_details 'calc w=1/[\s^2^(Fo^2^)+(0.1461P)^2^+47.7237P] where P=(Fo^2^+2Fc^2^)/3'
_refine_ls_weighting_scheme calc
_refine_ls_wR_factor_gt 0.2294
_refine_ls_wR_factor_ref 0.2389
_reflns_number_gt 7019
_reflns_number_total 8324
_reflns_threshold_expression >2sigma(I)
_cod_data_source_file cg5b00697_si_004.cif
_cod_data_source_block shelxl
_cod_depositor_comments 'Adding full bibliography for 4513435--4513438.cif.'
_cod_original_sg_symbol_H-M 'C 2/c'
_cod_database_code 4513435

loop_
_symmetry_equiv_pos_as_xyz
'x, y, z'
'-x, y, -z+1/2'
'x+1/2, y+1/2, z'
'-x+1/2, y+1/2, -z+1/2'
'-x, -y, -z'
'x, -y, z-1/2'
'-x+1/2, -y+1/2, -z'
'x+1/2, -y+1/2, z-1/2'

loop_
_atom_site_label
_atom_site_type_symbol
_atom_site_fract_x
_atom_site_fract_y
_atom_site_fract_z
_atom_site_U_iso_or_equiv
_atom_site_adp_type
_atom_site_occupancy
_atom_site_symmetry_multiplicity
_atom_site_calc_flag
_atom_site_refinement_flags
C1 C -0.1270(3) -0.1897(2) -0.4344(3) 0.0538(14) Uani 1 1 d .
H1 H -0.1718 -0.2072 -0.4523 0.065 Uiso 1 1 calc R
C2 C -0.0685(4) -0.2188(2) -0.4040(4) 0.0708(19) Uani 1 1 d .
H2 H -0.0730 -0.2560 -0.4014 0.085 Uiso 1 1 calc R
C3 C -0.0054(4) -0.1944(3) -0.3782(4) 0.079(2) Uani 1 1 d .
H3 H 0.0348 -0.2143 -0.3568 0.095 Uiso 1 1 calc R
C4 C 0.0009(4) -0.1408(3) -0.3827(4) 0.0686(17) Uani 1 1 d .
H4 H 0.0459 -0.1233 -0.3652 0.082 Uiso 1 1 calc R
C5 C -0.0587(3) -0.1128(2) -0.4127(3) 0.0476(12) Uani 1 1 d .
C6 C -0.0595(3) -0.0544(2) -0.4178(3) 0.0507(13) Uani 1 1 d .
C7 C -0.1343(3) 0.01796(19) -0.4539(3) 0.0462(12) Uani 1 1 d .
C8 C -0.1278(4) 0.0464(2) -0.5087(3) 0.0508(13) Uani 1 1 d .
H8 H -0.1100 0.0296 -0.5443 0.061 Uiso 1 1 calc R
C9 C -0.1476(3) 0.0994(2) -0.5108(3) 0.0494(13) Uani 1 1 d .
H9 H -0.1421 0.1189 -0.5478 0.059 Uiso 1 1 calc R
C10 C -0.1750(3) 0.12379(19) -0.4605(3) 0.0443(12) Uani 1 1 d .
C11 C -0.1806(4) 0.0957(2) -0.4058(3) 0.0525(13) Uani 1 1 d .
H11 H -0.1982 0.1128 -0.3703 0.063 Uiso 1 1 calc R
C12 C -0.1609(4) 0.0430(2) -0.4025(3) 0.0525(13) Uani 1 1 d .
H12 H -0.1655 0.0239 -0.3650 0.063 Uiso 1 1 calc R
C13 C -0.1959(3) 0.1810(2) -0.4644(3) 0.0457(12) Uani 1 1 d .
C14 C -0.9300(4) 0.0862(2) -0.4278(3) 0.0555(14) Uani 1 1 d .
H14 H -0.9503 0.0566 -0.4504 0.067 Uiso 1 1 calc R
C15 C -0.9701(4) 0.1059(3) -0.3796(3) 0.0722(19) Uani 1 1 d .
H15 H -1.0178 0.0905 -0.3702 0.087 Uiso 1 1 calc R
C16 C -0.9401(5) 0.1477(3) -0.3459(4) 0.087(2) Uani 1 1 d .
H16 H -0.9668 0.1622 -0.3130 0.104 Uiso 1 1 calc R
C17 C -0.8696(5) 0.1685(3) -0.3607(3) 0.074(2) Uani 1 1 d .
H17 H -0.8469 0.1968 -0.3370 0.089 Uiso 1 1 calc R
C18 C -0.8331(4) 0.1481(2) -0.4094(3) 0.0518(13) Uani 1 1 d .
C19 C -0.7587(3) 0.1683(2) -0.4286(3) 0.0504(13) Uani 1 1 d .
C20 C -0.6608(3) 0.1576(2) -0.4974(3) 0.0518(13) Uani 1 1 d .
C21 C -0.5982(4) 0.1289(3) -0.4753(4) 0.0735(19) Uani 1 1 d .
H21 H -0.6038 0.0997 -0.4486 0.088 Uiso 1 1 calc R
C22 C -0.5232(4) 0.1442(3) -0.4936(4) 0.087(3) Uani 1 1 d .
H22 H -0.4788 0.1252 -0.4776 0.105 Uiso 1 1 calc R
C23 C -0.5143(4) 0.1849(3) -0.5332(4) 0.080(2) Uani 1 1 d D
C24 C -0.5770(5) 0.2123(3) -0.5543(5) 0.086(2) Uani 1 1 d .
H24 H -0.5716 0.2408 -0.5821 0.103 Uiso 1 1 calc R
C25 C -0.6495(4) 0.1993(3) -0.5359(4) 0.0663(17) Uani 1 1 d .
H25 H -0.6929 0.2200 -0.5506 0.080 Uiso 1 1 calc R
C26 C -0.4339(6) 0.1999(3) -0.5558(4) 0.082(2) Uani 1 1 d D
C27 C -0.2588(5) 0.0226(2) -1.0864(3) 0.0702(19) Uani 1 1 d .
H27 H -0.2282 0.0413 -1.1137 0.084 Uiso 1 1 calc R
C28 C -0.3022(6) -0.0201(3) -1.1084(4) 0.098(3) Uani 1 1 d .
H28 H -0.3010 -0.0306 -1.1506 0.117 Uiso 1 1 calc R
C29 C -0.3463(8) -0.0468(4) -1.0701(5) 0.126(4) Uani 1 1 d .
H29 H -0.3748 -0.0769 -1.0846 0.151 Uiso 1 1 calc R
C30 C -0.3491(6) -0.0294(3) -1.0093(4) 0.101(3) Uani 1 1 d .
H30 H -0.3807 -0.0471 -0.9816 0.121 Uiso 1 1 calc R
C31 C -0.3059(4) 0.0134(2) -0.9896(3) 0.0615(16) Uani 1 1 d .
C32 C -0.3057(4) 0.0346(2) -0.9263(3) 0.0566(14) Uani 1 1 d .
C33 C -0.2521(3) 0.0999(2) -0.8569(2) 0.0467(12) Uani 1 1 d .
C34 C -0.3158(4) 0.1276(3) -0.8400(3) 0.0671(17) Uani 1 1 d .
H34 H -0.3620 0.1286 -0.8669 0.081 Uiso 1 1 calc R
C35 C -0.3120(4) 0.1538(3) -0.7836(4) 0.080(2) Uani 1 1 d .
H35 H -0.3557 0.1729 -0.7718 0.096 Uiso 1 1 calc R
C36 C -0.2430(4) 0.1526(3) -0.7432(3) 0.0613(16) Uani 1 1 d .
C37 C -0.1848(4) 0.1227(3) -0.7609(3) 0.079(2) Uani 1 1 d .
H37 H -0.1385 0.1205 -0.7343 0.094 Uiso 1 1 calc R
C38 C -0.1893(4) 0.0950(3) -0.8157(3) 0.0702(19) Uani 1 1 d .
H38 H -0.1482 0.0722 -0.8249 0.084 Uiso 1 1 calc R
C39 C -0.2387(4) 0.1819(3) -0.6832(3) 0.0711(19) Uani 1 1 d .
Co1 Co -0.19396(4) -0.09018(2) -0.48474(3) 0.0400(2) Uani 1 1 d .
N1 N -0.1222(3) -0.13715(16) -0.4393(2) 0.0439(10) Uani 1 1 d .
N2 N -0.1190(3) -0.03721(16) -0.4527(2) 0.0476(10) Uani 1 1 d .
N3 N -0.8636(3) 0.10754(16) -0.4435(2) 0.0472(10) Uani 1 1 d .
N4 N -0.7371(3) 0.14523(16) -0.4795(2) 0.0456(10) Uani 1 1 d .
N5 N -0.2595(3) 0.03795(17) -1.0264(2) 0.0529(12) Uani 1 1 d .
N6 N -0.2559(3) 0.07455(17) -0.9163(2) 0.0456(10) Uani 1 1 d .
O1 O -0.0076(3) -0.02743(18) -0.3911(3) 0.0755(14) Uani 1 1 d .
O2 O -0.2007(2) 0.20202(16) -0.5173(2) 0.0564(10) Uani 1 1 d .
O3 O -0.2059(3) 0.20535(15) -0.4150(2) 0.0584(10) Uani 1 1 d .
O4 O -0.7223(3) 0.20300(19) -0.3979(2) 0.0750(13) Uani 1 1 d .
O5 O -0.4323(5) 0.2296(4) -0.5992(4) 0.135(3) Uani 1 1 d .
O6 O -0.3783(4) 0.1828(2) -0.5261(4) 0.101(2) Uani 1 1 d .
O7 O -0.3470(3) 0.0147(2) -0.8875(2) 0.0781(14) Uani 1 1 d .
O8 O -0.1821(4) 0.2095(4) -0.6702(3) 0.138(3) Uani 1 1 d .
O9 O -0.2954(3) 0.1795(2) -0.6520(2) 0.0850(15) Uani 1 1 d .
Zn1 Zn -0.29467(4) 0.21700(2) -0.57292(3) 0.0457(2) Uani 1 1 d .
Na1 Na -0.3760(5) 0.1407(3) -0.2792(3) 0.191(3) Uani 1 1 d .
O5W O -0.5000 0.1160(5) -0.2500 0.144(4) Uani 1 2 d SU
O3W O -0.3783(5) 0.1962(4) -0.3875(5) 0.165(4) Uani 1 1 d U
O1W O -0.3446(11) 0.2135(7) -0.2219(7) 0.257(7) Uani 1 1 d U
O4W O -0.3786(15) 0.0900(9) -0.3508(12) 0.358(11) Uani 1 1 d U
O7W O -0.2415(17) 0.1518(12) -0.2655(14) 0.419(14) Uani 1 1 d U
O2W O -0.263(4) 0.081(2) -0.245(3) 0.65(3) Uani 1 1 d U
O6W O -0.4193(18) 0.0677(13) -0.2207(16) 0.439(15) Uani 1 1 d U

loop_
_atom_site_aniso_label
_atom_site_aniso_U_11
_atom_site_aniso_U_22
_atom_site_aniso_U_33
_atom_site_aniso_U_23
_atom_site_aniso_U_13
_atom_site_aniso_U_12
C1 0.055(3) 0.033(3) 0.072(4) 0.004(2) -0.003(3) -0.009(2)
C2 0.070(4) 0.044(3) 0.096(5) 0.012(3) -0.009(4) 0.001(3)
C3 0.058(4) 0.062(4) 0.115(6) 0.015(4) -0.014(4) 0.003(3)
C4 0.049(3) 0.067(4) 0.087(5) 0.003(3) -0.006(3) -0.007(3)
C5 0.043(3) 0.041(3) 0.059(3) 0.000(2) 0.005(2) -0.013(2)
C6 0.051(3) 0.041(3) 0.060(3) -0.004(2) 0.008(3) -0.012(2)
C7 0.056(3) 0.030(2) 0.054(3) -0.004(2) 0.012(2) -0.012(2)
C8 0.069(4) 0.033(3) 0.054(3) -0.006(2) 0.024(3) -0.008(2)
C9 0.064(3) 0.036(3) 0.049(3) 0.002(2) 0.014(3) -0.011(2)
C10 0.043(3) 0.034(2) 0.057(3) -0.006(2) 0.008(2) -0.010(2)
C11 0.067(4) 0.045(3) 0.047(3) -0.010(2) 0.013(3) -0.010(3)
C12 0.074(4) 0.040(3) 0.045(3) 0.001(2) 0.011(3) -0.010(3)
C13 0.031(2) 0.040(3) 0.067(3) -0.002(3) 0.011(2) -0.005(2)
C14 0.062(4) 0.047(3) 0.058(3) -0.004(2) 0.009(3) -0.021(3)
C15 0.071(4) 0.078(4) 0.071(4) -0.012(3) 0.028(3) -0.022(4)
C16 0.095(6) 0.091(5) 0.079(5) -0.033(4) 0.038(4) -0.026(4)
C17 0.087(5) 0.068(4) 0.070(4) -0.027(3) 0.022(4) -0.026(4)
C18 0.062(3) 0.041(3) 0.052(3) -0.003(2) 0.003(3) -0.013(2)
C19 0.057(3) 0.041(3) 0.053(3) -0.008(2) 0.004(2) -0.011(2)
C20 0.043(3) 0.040(3) 0.072(4) -0.006(3) -0.001(3) -0.007(2)
C21 0.057(4) 0.053(4) 0.108(6) -0.003(4) -0.005(4) 0.000(3)
C22 0.050(4) 0.087(6) 0.122(7) -0.032(5) -0.008(4) 0.020(4)
C23 0.069(5) 0.056(4) 0.118(6) -0.027(4) 0.025(4) -0.026(4)
C24 0.070(5) 0.072(5) 0.119(7) -0.001(4) 0.026(5) -0.018(4)
C25 0.056(4) 0.051(3) 0.093(5) 0.007(3) 0.011(3) -0.015(3)
C26 0.095(6) 0.066(5) 0.085(5) -0.010(4) 0.008(5) -0.018(4)
C27 0.107(6) 0.047(3) 0.054(4) -0.009(3) -0.008(4) 0.000(3)
C28 0.159(9) 0.072(5) 0.057(4) -0.014(4) -0.022(5) -0.024(5)
C29 0.208(13) 0.079(6) 0.085(6) -0.017(5) -0.027(7) -0.068(7)
C30 0.136(8) 0.071(5) 0.092(6) 0.003(4) -0.014(5) -0.051(5)
C31 0.080(4) 0.047(3) 0.055(3) 0.001(3) -0.009(3) -0.011(3)
C32 0.060(4) 0.045(3) 0.064(4) 0.002(3) 0.002(3) -0.007(3)
C33 0.049(3) 0.045(3) 0.046(3) -0.008(2) 0.007(2) 0.004(2)
C34 0.055(4) 0.076(4) 0.069(4) -0.012(3) -0.004(3) 0.015(3)
C35 0.058(4) 0.100(6) 0.083(5) -0.034(4) 0.006(3) 0.022(4)
C36 0.059(4) 0.071(4) 0.055(3) -0.019(3) 0.011(3) 0.010(3)
C37 0.063(4) 0.100(6) 0.069(4) -0.029(4) -0.012(3) 0.022(4)
C38 0.067(4) 0.082(5) 0.061(4) -0.021(3) 0.000(3) 0.029(3)
C39 0.060(4) 0.080(5) 0.074(4) -0.029(4) 0.010(3) 0.007(3)
Co1 0.0486(4) 0.0267(4) 0.0444(4) 0.0020(3) 0.0031(3) -0.0071(3)
N1 0.048(2) 0.034(2) 0.050(2) 0.0013(18) 0.0073(19) -0.0070(18)
N2 0.061(3) 0.029(2) 0.053(3) -0.0009(18) 0.006(2) -0.0105(19)
N3 0.057(3) 0.032(2) 0.053(3) -0.0028(18) 0.006(2) -0.0103(19)
N4 0.044(2) 0.035(2) 0.057(3) 0.0014(19) 0.001(2) -0.0052(18)
N5 0.074(3) 0.032(2) 0.051(3) -0.0002(19) -0.006(2) 0.006(2)
N6 0.052(3) 0.038(2) 0.046(2) -0.0054(18) 0.004(2) 0.0048(19)
O1 0.068(3) 0.053(2) 0.104(4) -0.013(2) -0.004(3) -0.024(2)
O2 0.049(2) 0.050(2) 0.072(3) 0.011(2) 0.0151(19) 0.0046(17)
O3 0.069(3) 0.039(2) 0.068(3) -0.0104(18) 0.014(2) 0.0046(18)
O4 0.078(3) 0.071(3) 0.077(3) -0.025(2) 0.009(2) -0.034(2)
O5 0.114(6) 0.146(7) 0.150(7) 0.006(6) 0.047(5) -0.046(5)
O6 0.074(4) 0.088(4) 0.145(6) -0.050(4) 0.030(4) -0.014(3)
O7 0.086(3) 0.072(3) 0.077(3) -0.001(2) 0.016(3) -0.031(3)
O8 0.096(5) 0.221(9) 0.099(5) -0.085(5) 0.026(4) -0.054(5)
O9 0.099(4) 0.090(4) 0.068(3) -0.033(3) 0.023(3) -0.015(3)
Zn1 0.0533(4) 0.0389(4) 0.0462(4) -0.0089(2) 0.0114(3) -0.0046(3)
Na1 0.213(7) 0.196(6) 0.159(5) -0.004(5) -0.025(5) -0.009(5)
O5W 0.208(11) 0.118(8) 0.113(7) 0.000 0.062(7) 0.000
O3W 0.107(6) 0.172(8) 0.220(9) -0.015(7) 0.048(6) -0.021(5)
O1W 0.284(14) 0.312(15) 0.172(10) -0.069(10) 0.006(10) -0.037(11)
O4W 0.396(19) 0.318(17) 0.348(18) -0.018(15) -0.042(15) -0.047(15)
O7W 0.40(2) 0.44(2) 0.42(2) -0.058(17) -0.009(17) 0.053(17)
O2W 0.66(4) 0.65(3) 0.63(3) 0.05(2) 0.06(2) -0.02(2)
O6W 0.41(2) 0.43(2) 0.48(2) -0.031(18) 0.013(17) 0.091(17)

loop_
_atom_type_symbol
_atom_type_description
_atom_type_scat_dispersion_real
_atom_type_scat_dispersion_imag
_atom_type_scat_source
C C 0.0033 0.0016 'International Tables Vol C Tables 4.2.6.8 and 6.1.1.4'
H H 0.0000 0.0000 'International Tables Vol C Tables 4.2.6.8 and 6.1.1.4'
Co Co 0.3494 0.9721 'International Tables Vol C Tables 4.2.6.8 and 6.1.1.4'
N N 0.0061 0.0033 'International Tables Vol C Tables 4.2.6.8 and 6.1.1.4'
O O 0.0106 0.0060 'International Tables Vol C Tables 4.2.6.8 and 6.1.1.4'
Zn Zn 0.2839 1.4301 'International Tables Vol C Tables 4.2.6.8 and 6.1.1.4'
Na Na 0.0362 0.0249 'International Tables Vol C Tables 4.2.6.8 and 6.1.1.4'

loop_
_geom_angle_atom_site_label_1
_geom_angle_atom_site_label_2
_geom_angle_atom_site_label_3
_geom_angle
_geom_angle_site_symmetry_1
_geom_angle_site_symmetry_3
N1 C1 C2 121.5(5) . .
N1 C1 H1 119.3 . .
C2 C1 H1 119.3 . .
C3 C2 C1 119.8(6) . .
C3 C2 H2 120.1 . .
C1 C2 H2 120.1 . .
C2 C3 C4 119.8(7) . .
C2 C3 H3 120.1 . .
C4 C3 H3 120.1 . .
C3 C4 C5 119.2(6) . .
C3 C4 H4 120.4 . .
C5 C4 H4 120.4 . .
N1 C5 C4 121.3(5) . .
N1 C5 C6 115.0(5) . .
C4 C5 C6 123.7(5) . .
O1 C6 N2 126.7(5) . .
O1 C6 C5 121.0(5) . .
N2 C6 C5 112.3(5) . .
C12 C7 C8 119.4(5) . .
C12 C7 N2 120.5(5) . .
C8 C7 N2 119.9(5) . .
C9 C8 C7 119.6(5) . .
C9 C8 H8 120.2 . .
C7 C8 H8 120.2 . .
C10 C9 C8 120.9(5) . .
C10 C9 H9 119.5 . .
C8 C9 H9 119.5 . .
C9 C10 C11 119.5(5) . .
C9 C10 C13 119.6(5) . .
C11 C10 C13 120.9(5) . .
C12 C11 C10 120.6(5) . .
C12 C11 H11 119.7 . .
C10 C11 H11 119.7 . .
C11 C12 C7 119.9(5) . .
C11 C12 H12 120.1 . .
C7 C12 H12 120.1 . .
O3 C13 O2 123.8(5) . .
O3 C13 C10 118.7(5) . .
O2 C13 C10 117.5(5) . .
N3 C14 C15 122.3(5) . .
N3 C14 H14 118.8 . .
C15 C14 H14 118.8 . .
C16 C15 C14 119.1(6) . .
C16 C15 H15 120.5 . .
C14 C15 H15 120.5 . .
C15 C16 C17 118.6(6) . .
C15 C16 H16 120.7 . .
C17 C16 H16 120.7 . .
C18 C17 C16 119.9(6) . .
C18 C17 H17 120.1 . .
C16 C17 H17 120.1 . .
N3 C18 C17 121.5(6) . .
N3 C18 C19 115.2(5) . .
C17 C18 C19 123.3(5) . .
O4 C19 N4 126.2(5) . .
O4 C19 C18 121.0(5) . .
N4 C19 C18 112.9(5) . .
C21 C20 C25 118.5(6) . .
C21 C20 N4 120.9(6) . .
C25 C20 N4 120.6(5) . .
C20 C21 C22 118.2(7) . .
C20 C21 H21 120.9 . .
C22 C21 H21 120.9 . .
C23 C22 C21 121.7(7) . .
C23 C22 H22 119.1 . .
C21 C22 H22 119.1 . .
C24 C23 C22 118.8(7) . .
C24 C23 C26 119.1(8) . .
C22 C23 C26 122.1(8) . .
C23 C24 C25 120.6(8) . .
C23 C24 H24 119.7 . .
C25 C24 H24 119.7 . .
C20 C25 C24 122.2(7) . .
C20 C25 H25 118.9 . .
C24 C25 H25 118.9 . .
O6 C26 O5 125.4(9) . .
O6 C26 C23 116.4(8) . .
O5 C26 C23 118.1(9) . .
O6 C26 Zn1 53.0(5) . .
O5 C26 Zn1 72.4(6) . .
C23 C26 Zn1 169.2(7) . .
N5 C27 C28 120.7(8) . .
N5 C27 H27 119.6 . .
C28 C27 H27 119.6 . .
C29 C28 C27 120.2(7) . .
C29 C28 H28 119.9 . .
C27 C28 H28 119.9 . .
C28 C29 C30 118.7(7) . .
C28 C29 H29 120.7 . .
C30 C29 H29 120.7 . .
C31 C30 C29 119.1(9) . .
C31 C30 H30 120.4 . .
C29 C30 H30 120.4 . .
N5 C31 C30 122.0(7) . .
N5 C31 C32 115.1(5) . .
C30 C31 C32 122.9(7) . .
O7 C32 N6 126.6(6) . .
O7 C32 C31 120.8(5) . .
N6 C32 C31 112.5(5) . .
C38 C33 C34 119.5(5) . .
C38 C33 N6 121.5(5) . .
C34 C33 N6 118.9(5) . .
C33 C34 C35 119.5(6) . .
C33 C34 H34 120.3 . .
C35 C34 H34 120.3 . .
C34 C35 C36 120.5(6) . .
C34 C35 H35 119.8 . .
C36 C35 H35 119.8 . .
C37 C36 C35 117.0(6) . .
C37 C36 C39 122.8(6) . .
C35 C36 C39 120.2(6) . .
C36 C37 C38 122.8(6) . .
C36 C37 H37 118.6 . .
C38 C37 H37 118.6 . .
C33 C38 C37 120.3(6) . .
C33 C38 H38 119.8 . .
C37 C38 H38 119.8 . .
O8 C39 O9 124.3(7) . .
O8 C39 C36 118.2(7) . .
O9 C39 C36 117.4(6) . .
N5 Co1 N6 82.6(2) 6_556 6_556
N5 Co1 N1 174.43(18) 6_556 .
N6 Co1 N1 96.52(18) 6_556 .
N5 Co1 N3 96.1(2) 6_556 5_454
N6 Co1 N3 176.86(19) 6_556 5_454
N1 Co1 N3 85.07(19) . 5_454
N5 Co1 N4 89.39(19) 6_556 5_454
N6 Co1 N4 95.12(19) 6_556 5_454
N1 Co1 N4 96.17(18) . 5_454
N3 Co1 N4 82.00(19) 5_454 5_454
N5 Co1 N2 92.39(19) 6_556 .
N6 Co1 N2 88.95(19) 6_556 .
N1 Co1 N2 82.09(18) . .
N3 Co1 N2 93.96(19) 5_454 .
N4 Co1 N2 175.7(2) 5_454 .
C1 N1 C5 118.5(5) . .
C1 N1 Co1 127.7(4) . .
C5 N1 Co1 113.7(3) . .
C6 N2 C7 118.5(5) . .
C6 N2 Co1 116.5(3) . .
C7 N2 Co1 123.5(4) . .
C14 N3 C18 118.6(5) . .
C14 N3 Co1 127.6(4) . 5_454
C18 N3 Co1 113.7(4) . 5_454
C19 N4 C20 116.7(4) . .
C19 N4 Co1 116.1(4) . 5_454
C20 N4 Co1 126.6(4) . 5_454
C31 N5 C27 119.0(6) . .
C31 N5 Co1 114.1(4) . 6
C27 N5 Co1 126.7(5) . 6
C32 N6 C33 118.0(5) . .
C32 N6 Co1 115.1(4) . 6
C33 N6 Co1 127.0(4) . 6
C13 O2 Zn1 128.6(3) . .
C13 O3 Zn1 112.1(4) . 7_454
C26 O5 Zn1 79.5(7) . .
C26 O6 Zn1 98.8(7) . .
C39 O9 Zn1 120.0(5) . .
O9 Zn1 O2 112.6(2) . .
O9 Zn1 O3 111.7(2) . 7_454
O2 Zn1 O3 104.89(18) . 7_454
O9 Zn1 O6 105.6(2) . .
O2 Zn1 O6 101.7(3) . .
O3 Zn1 O6 120.1(2) 7_454 .
O9 Zn1 O5 85.4(3) . .
O2 Zn1 O5 155.7(2) . .
O3 Zn1 O5 81.6(2) 7_454 .
O6 Zn1 O5 56.3(3) . .
O9 Zn1 C26 95.9(3) . .
O2 Zn1 C26 129.3(3) . .
O3 Zn1 C26 101.9(2) 7_454 .
O6 Zn1 C26 28.2(3) . .
O5 Zn1 C26 28.1(3) . .
O4W Na1 O1W 158.8(9) . .
O4W Na1 O7W 97.9(11) . .
O1W Na1 O7W 68.8(8) . .
O4W Na1 O5W 93.9(8) . .
O1W Na1 O5W 104.8(6) . .
O7W Na1 O5W 155.7(9) . .
O4W Na1 O6W 85.3(11) . .
O1W Na1 O6W 114.6(9) . .
O7W Na1 O6W 112.1(11) . .
O5W Na1 O6W 47.8(7) . .
O4W Na1 O2W 79.1(15) . .
O1W Na1 O2W 100.5(14) . .
O7W Na1 O2W 45.4(13) . .
O5W Na1 O2W 117.5(14) . .
O6W Na1 O2W 69.7(14) . .
O4W Na1 O3W 71.1(7) . .
O1W Na1 O3W 91.8(5) . .
O7W Na1 O3W 89.7(9) . .
O5W Na1 O3W 114.3(4) . .
O6W Na1 O3W 150.1(8) . .
O2W Na1 O3W 121.0(14) . .
Na1 O5W Na1 149.4(7) 2_454 .

loop_
_geom_bond_atom_site_label_1
_geom_bond_atom_site_label_2
_geom_bond_distance
_geom_bond_site_symmetry_2
C1 N1 1.341(7) .
C1 C2 1.378(9) .
C1 H1 0.9500 .
C2 C3 1.338(10) .
C2 H2 0.9500 .
C3 C4 1.370(10) .
C3 H3 0.9500 .
C4 C5 1.373(9) .
C4 H4 0.9500 .
C5 N1 1.350(7) .
C5 C6 1.488(8) .
C6 O1 1.236(7) .
C6 N2 1.302(7) .
C7 C12 1.387(8) .
C7 C8 1.394(8) .
C7 N2 1.426(6) .
C8 C9 1.389(8) .
C8 H8 0.9500 .
C9 C10 1.364(8) .
C9 H9 0.9500 .
C10 C11 1.387(8) .
C10 C13 1.498(7) .
C11 C12 1.382(8) .
C11 H11 0.9500 .
C12 H12 0.9500 .
C13 O3 1.253(7) .
C13 O2 1.257(7) .
C14 N3 1.337(7) .
C14 C15 1.385(9) .
C14 H14 0.9500 .
C15 C16 1.366(10) .
C15 H15 0.9500 .
C16 C17 1.389(10) .
C16 H16 0.9500 .
C17 C18 1.367(9) .
C17 H17 0.9500 .
C18 N3 1.350(7) .
C18 C19 1.476(8) .
C19 O4 1.243(7) .
C19 N4 1.323(7) .
C20 C21 1.362(9) .
C20 C25 1.369(9) .
C20 N4 1.438(7) .
C21 C22 1.438(11) .
C21 H21 0.9500 .
C22 C23 1.356(12) .
C22 H22 0.9500 .
C23 C24 1.337(12) .
C23 C26 1.558(10) .
C24 C25 1.386(10) .
C24 H24 0.9500 .
C25 H25 0.9500 .
C26 O6 1.197(11) .
C26 O5 1.201(11) .
C26 Zn1 2.505(9) .
C27 N5 1.352(8) .
C27 C28 1.380(10) .
C27 H27 0.9500 .
C28 C29 1.349(14) .
C28 H28 0.9500 .
C29 C30 1.388(14) .
C29 H29 0.9500 .
C30 C31 1.369(9) .
C30 H30 0.9500 .
C31 N5 1.327(8) .
C31 C32 1.466(9) .
C32 O7 1.248(8) .
C32 N6 1.337(7) .
C33 C38 1.355(9) .
C33 C34 1.381(8) .
C33 N6 1.430(7) .
C34 C35 1.381(10) .
C34 H34 0.9500 .
C35 C36 1.423(9) .
C35 H35 0.9500 .
C36 C37 1.341(9) .
C36 C39 1.490(8) .
C37 C38 1.372(9) .
C37 H37 0.9500 .
C38 H38 0.9500 .
C39 O8 1.220(9) .
C39 O9 1.235(9) .
Co1 N5 1.922(5) 6_556
Co1 N6 1.929(5) 6_556
Co1 N1 1.934(4) .
Co1 N3 1.954(5) 5_454
Co1 N4 1.957(4) 5_454
Co1 N2 1.958(4) .
N3 Co1 1.954(5) 5_454
N4 Co1 1.957(4) 5_454
N5 Co1 1.922(5) 6
N6 Co1 1.929(5) 6
O2 Zn1 1.981(4) .
O3 Zn1 1.989(4) 7_454
O5 Zn1 2.428(9) .
O6 Zn1 2.025(6) .
O9 Zn1 1.950(5) .
Zn1 O3 1.989(4) 7_454
Na1 O4W 2.01(2) .
Na1 O1W 2.266(16) .
Na1 O7W 2.34(3) .
Na1 O5W 2.368(9) .
Na1 O6W 2.39(4) .
Na1 O2W 2.53(6) .
Na1 O3W 2.723(14) .
O5W Na1 2.368(9) 2_454

loop_
_geom_torsion_atom_site_label_1
_geom_torsion_atom_site_label_2
_geom_torsion_atom_site_label_3
_geom_torsion_atom_site_label_4
_geom_torsion
_geom_torsion_site_symmetry_1
_geom_torsion_site_symmetry_4
N1 C1 C2 C3 0.5(12) . .
C1 C2 C3 C4 -0.6(13) . .
C2 C3 C4 C5 1.3(13) . .
C3 C4 C5 N1 -1.8(11) . .
C3 C4 C5 C6 177.1(7) . .
N1 C5 C6 O1 174.1(6) . .
C4 C5 C6 O1 -4.8(9) . .
N1 C5 C6 N2 -6.3(7) . .
C4 C5 C6 N2 174.8(6) . .
C12 C7 C8 C9 0.4(9) . .
N2 C7 C8 C9 175.8(5) . .
C7 C8 C9 C10 -1.5(9) . .
C8 C9 C10 C11 2.1(9) . .
C8 C9 C10 C13 -179.9(5) . .
C9 C10 C11 C12 -1.8(9) . .
C13 C10 C11 C12 -179.7(5) . .
C10 C11 C12 C7 0.7(9) . .
C8 C7 C12 C11 -0.1(9) . .
N2 C7 C12 C11 -175.4(5) . .
C9 C10 C13 O3 -165.9(5) . .
C11 C10 C13 O3 12.1(7) . .
C9 C10 C13 O2 12.5(7) . .
C11 C10 C13 O2 -169.6(5) . .
N3 C14 C15 C16 -1.7(12) . .
C14 C15 C16 C17 -0.9(13) . .
C15 C16 C17 C18 2.0(13) . .
C16 C17 C18 N3 -0.6(12) . .
C16 C17 C18 C19 179.3(7) . .
N3 C18 C19 O4 -174.7(6) . .
C17 C18 C19 O4 5.3(10) . .
N3 C18 C19 N4 4.6(7) . .
C17 C18 C19 N4 -175.4(6) . .
C25 C20 C21 C22 0.3(10) . .
N4 C20 C21 C22 -178.4(6) . .
C20 C21 C22 C23 -1.9(12) . .
C21 C22 C23 C24 1.7(12) . .
C21 C22 C23 C26 -176.9(7) . .
C22 C23 C24 C25 0.2(13) . .
C26 C23 C24 C25 178.8(7) . .
C21 C20 C25 C24 1.6(11) . .
N4 C20 C25 C24 -179.7(7) . .
C23 C24 C25 C20 -1.9(13) . .
C24 C23 C26 O6 164.0(8) . .
C22 C23 C26 O6 -17.4(12) . .
C24 C23 C26 O5 -12.2(12) . .
C22 C23 C26 O5 166.4(9) . .
C24 C23 C26 Zn1 153(3) . .
C22 C23 C26 Zn1 -29(3) . .
N5 C27 C28 C29 0.4(15) . .
C27 C28 C29 C30 2.3(18) . .
C28 C29 C30 C31 -1.5(18) . .
C29 C30 C31 N5 -2.1(14) . .
C29 C30 C31 C32 179.7(9) . .
N5 C31 C32 O7 -179.9(6) . .
C30 C31 C32 O7 -1.5(11) . .
N5 C31 C32 N6 -2.1(8) . .
C30 C31 C32 N6 176.3(7) . .
C38 C33 C34 C35 5.9(11) . .
N6 C33 C34 C35 -177.7(7) . .
C33 C34 C35 C36 0.1(12) . .
C34 C35 C36 C37 -3.7(13) . .
C34 C35 C36 C39 178.6(8) . .
C35 C36 C37 C38 1.3(13) . .
C39 C36 C37 C38 178.9(8) . .
C34 C33 C38 C37 -8.3(11) . .
N6 C33 C38 C37 175.4(7) . .
C36 C37 C38 C33 4.7(13) . .
C37 C36 C39 O8 50.3(12) . .
C35 C36 C39 O8 -132.2(9) . .
C37 C36 C39 O9 -134.7(9) . .
C35 C36 C39 O9 42.9(11) . .
C2 C1 N1 C5 -1.0(9) . .
C2 C1 N1 Co1 175.2(5) . .
C4 C5 N1 C1 1.6(8) . .
C6 C5 N1 C1 -177.3(5) . .
C4 C5 N1 Co1 -175.1(5) . .
C6 C5 N1 Co1 6.0(6) . .
N5 Co1 N1 C1 173(2) 6_556 .
N6 Co1 N1 C1 92.5(5) 6_556 .
N3 Co1 N1 C1 -84.8(5) 5_454 .
N4 Co1 N1 C1 -3.4(5) 5_454 .
N2 Co1 N1 C1 -179.5(5) . .
N5 Co1 N1 C5 -11(2) 6_556 .
N6 Co1 N1 C5 -91.2(4) 6_556 .
N3 Co1 N1 C5 91.5(4) 5_454 .
N4 Co1 N1 C5 172.9(4) 5_454 .
N2 Co1 N1 C5 -3.2(4) . .
O1 C6 N2 C7 -10.3(9) . .
C5 C6 N2 C7 170.2(5) . .
O1 C6 N2 Co1 -176.9(5) . .
C5 C6 N2 Co1 3.6(6) . .
C12 C7 N2 C6 -70.4(7) . .
C8 C7 N2 C6 114.2(6) . .
C12 C7 N2 Co1 95.2(6) . .
C8 C7 N2 Co1 -80.2(6) . .
N5 Co1 N2 C6 178.8(4) 6_556 .
N6 Co1 N2 C6 96.3(4) 6_556 .
N1 Co1 N2 C6 -0.5(4) . .
N3 Co1 N2 C6 -84.9(4) 5_454 .
N4 Co1 N2 C6 -67(3) 5_454 .
N5 Co1 N2 C7 13.0(4) 6_556 .
N6 Co1 N2 C7 -69.6(4) 6_556 .
N1 Co1 N2 C7 -166.3(4) . .
N3 Co1 N2 C7 109.2(4) 5_454 .
N4 Co1 N2 C7 128(2) 5_454 .
C15 C14 N3 C18 3.0(9) . .
C15 C14 N3 Co1 -172.5(5) . 5_454
C17 C18 N3 C14 -1.8(9) . .
C19 C18 N3 C14 178.2(5) . .
C17 C18 N3 Co1 174.3(5) . 5_454
C19 C18 N3 Co1 -5.7(6) . 5_454
O4 C19 N4 C20 6.8(9) . .
C18 C19 N4 C20 -172.5(5) . .
O4 C19 N4 Co1 178.0(5) . 5_454
C18 C19 N4 Co1 -1.2(6) . 5_454
C21 C20 N4 C19 89.0(7) . .
C25 C20 N4 C19 -89.6(7) . .
C21 C20 N4 Co1 -81.2(7) . 5_454
C25 C20 N4 Co1 100.2(6) . 5_454
C30 C31 N5 C27 4.7(11) . .
C32 C31 N5 C27 -176.9(6) . .
C30 C31 N5 Co1 -171.4(7) . 6
C32 C31 N5 Co1 7.0(7) . 6
C28 C27 N5 C31 -3.9(10) . .
C28 C27 N5 Co1 171.7(6) . 6
O7 C32 N6 C33 -4.4(9) . .
C31 C32 N6 C33 177.9(5) . .
O7 C32 N6 Co1 173.8(6) . 6
C31 C32 N6 Co1 -3.8(7) . 6
C38 C33 N6 C32 110.6(7) . .
C34 C33 N6 C32 -65.8(7) . .
C38 C33 N6 Co1 -67.5(7) . 6
C34 C33 N6 Co1 116.2(6) . 6
O3 C13 O2 Zn1 -82.0(6) . .
C10 C13 O2 Zn1 99.7(5) . .
O2 C13 O3 Zn1 -13.5(7) . 7_454
C10 C13 O3 Zn1 164.8(3) . 7_454
O6 C26 O5 Zn1 1.2(9) . .
C23 C26 O5 Zn1 177.0(7) . .
O5 C26 O6 Zn1 -1.4(11) . .
C23 C26 O6 Zn1 -177.3(5) . .
O8 C39 O9 Zn1 -5.1(13) . .
C36 C39 O9 Zn1 -179.8(5) . .
C39 O9 Zn1 O2 -50.9(7) . .
C39 O9 Zn1 O3 66.8(7) . 7_454
C39 O9 Zn1 O6 -161.0(6) . .
C39 O9 Zn1 O5 145.9(7) . .
C39 O9 Zn1 C26 172.1(7) . .
C13 O2 Zn1 O9 -118.3(5) . .
C13 O2 Zn1 O3 120.1(5) . 7_454
C13 O2 Zn1 O6 -5.7(5) . .
C13 O2 Zn1 O5 17.3(9) . .
C13 O2 Zn1 C26 0.6(6) . .
C26 O6 Zn1 O9 -72.7(6) . .
C26 O6 Zn1 O2 169.6(5) . .
C26 O6 Zn1 O3 54.5(6) . 7_454
C26 O6 Zn1 O5 0.7(5) . .
C26 O5 Zn1 O9 111.5(6) . .
C26 O5 Zn1 O2 -28.1(10) . .
C26 O5 Zn1 O3 -135.8(6) . 7_454
C26 O5 Zn1 O6 -0.7(5) . .
O6 C26 Zn1 O9 112.4(5) . .
O5 C26 Zn1 O9 -68.8(6) . .
C23 C26 Zn1 O9 125(3) . .
O6 C26 Zn1 O2 -13.2(6) . .
O5 C26 Zn1 O2 165.5(5) . .
C23 C26 Zn1 O2 0(3) . .
O6 C26 Zn1 O3 -134.0(5) . 7_454
O5 C26 Zn1 O3 44.8(6) . 7_454
C23 C26 Zn1 O3 -121(3) . 7_454
O5 C26 Zn1 O6 178.8(9) . .
C23 C26 Zn1 O6 13(3) . .
O6 C26 Zn1 O5 -178.8(9) . .
C23 C26 Zn1 O5 -166(3) . .
O4W Na1 O5W Na1 -133.3(7) . 2_454
O1W Na1 O5W Na1 36.6(5) . 2_454
O7W Na1 O5W Na1 108(2) . 2_454
O6W Na1 O5W Na1 146.6(11) . 2_454
O2W Na1 O5W Na1 147.1(15) . 2_454
O3W Na1 O5W Na1 -62.3(4) . 2_454

loop_
_platon_squeeze_void_nr
_platon_squeeze_void_average_x
_platon_squeeze_void_average_y
_platon_squeeze_void_average_z
_platon_squeeze_void_volume
_platon_squeeze_void_count_electrons
_platon_squeeze_void_content
1 -0.016 0.814 0.018 12 1 ' '
2 0.000 0.774 0.250 427 76 ' '
3 0.000 0.242 0.250 9 1 ' '
4 0.016 0.814 0.482 12 1 ' '
5 -0.016 0.186 0.518 12 1 ' '
6 0.000 0.226 0.750 427 76 ' '
7 0.000 0.758 0.750 9 1 ' '
8 0.016 0.186 0.982 12 1 ' '
9 0.500 0.274 0.250 420 71 ' '
10 0.500 0.725 0.750 420 71 ' '
11 0.484 0.314 0.018 12 1 ' '
12 0.484 0.686 0.518 12 1 ' '
13 0.500 0.742 0.250 9 1 ' '
14 0.516 0.314 0.482 12 1 ' '
15 0.500 0.258 0.750 9 1 ' '
16 0.516 0.686 0.982 12 1 ' '
